data_4338522
loop_
_publ_author_name
'Liu, Ju-Yan'
'Wang, Qian'
'Zhang, Li-Jun'
'Yuan, Bin'
'Xu, Yao-Yao'
'Zhang, Xin'
'Zhao, Cong-Ying'
'Wang, Dan'
'Yuan, Yue'
'Wang, Ying'
'Ding, Bin'
'Zhao, Xiao-Jun'
'Yue, Min Min'

_publ_section_title
;
 Anion-Exchange and Anthracene-Encapsulation within Copper(II) and
 Manganese(II)-Triazole Metal-Organic Confined Space in a Single
 Crystal-to-Single Crystal Transformation Fashion.
;
_journal_issue 12
_journal_name_full 'Inorganic chemistry'
_journal_page_first 5972
_journal_page_last 5985
_journal_paper_doi 10.1021/ic500183b
_journal_volume 53
_journal_year 2014
_chemical_formula_sum 'C40 H43 Cu N14 O11'
_chemical_formula_weight 959.42
_chemical_name_systematic
; 
 ? 
;
_space_group_IT_number 2
_symmetry_cell_setting triclinic
_symmetry_space_group_name_Hall '-P 1'
_symmetry_space_group_name_H-M 'P -1'
_atom_sites_solution_hydrogens geom
_atom_sites_solution_primary direct
_atom_sites_solution_secondary difmap
_audit_creation_method SHELXL-97
_cell_angle_alpha 68.17(3)
_cell_angle_beta 77.17(3)
_cell_angle_gamma 89.70(3)
_cell_formula_units_Z 1
_cell_length_a 8.4650(17)
_cell_length_b 10.542(2)
_cell_length_c 13.191(3)
_cell_measurement_reflns_used 3751
_cell_measurement_temperature 113(2)
_cell_measurement_theta_max 27.8944
_cell_measurement_theta_min 1.7120
_cell_volume 1061.5(5)
_computing_cell_refinement crystalclear
_computing_data_collection crystalclear
_computing_data_reduction crystalclear
_computing_molecular_graphics 'Bruker SHELXTL'
_computing_publication_material 'Bruker SHELXTL'
_computing_structure_refinement 'SHELXL-97 (Sheldrick, 1997)'
_computing_structure_solution 'SHELXS-97 (Sheldrick, 1990)'
_diffrn_ambient_temperature 113(2)
_diffrn_measured_fraction_theta_full 0.951
_diffrn_measured_fraction_theta_max 0.951
_diffrn_measurement_device_type 'rigaku saturn'
_diffrn_measurement_method '\w scans'
_diffrn_radiation_monochromator confocal
_diffrn_radiation_source 'rotating anode'
_diffrn_radiation_type MoK\a
_diffrn_radiation_wavelength 0.71073
_diffrn_reflns_av_R_equivalents 0.0251
_diffrn_reflns_av_sigmaI/netI 0.0419
_diffrn_reflns_limit_h_max 11
_diffrn_reflns_limit_h_min -9
_diffrn_reflns_limit_k_max 12
_diffrn_reflns_limit_k_min -13
_diffrn_reflns_limit_l_max 17
_diffrn_reflns_limit_l_min -17
_diffrn_reflns_number 10544
_diffrn_reflns_theta_full 27.85
_diffrn_reflns_theta_max 27.85
_diffrn_reflns_theta_min 1.71
_diffrn_standards_decay_% 0
_diffrn_standards_interval_count 0
_diffrn_standards_interval_time 0
_diffrn_standards_number 0
_exptl_absorpt_coefficient_mu 0.593
_exptl_absorpt_correction_T_max 0.9322
_exptl_absorpt_correction_T_min 0.8905
_exptl_absorpt_correction_type multi-scan
_exptl_absorpt_process_details crystalclear
_exptl_crystal_density_diffrn 1.501
_exptl_crystal_density_method 'not measured'
_exptl_crystal_F_000 498
_exptl_crystal_size_max 0.20
_exptl_crystal_size_mid 0.18
_exptl_crystal_size_min 0.12
_refine_diff_density_max 0.919
_refine_diff_density_min -0.492
_refine_diff_density_rms 0.128
_refine_ls_extinction_coef 0.108(7)
_refine_ls_extinction_expression Fc^*^=kFc[1+0.001xFc^2^\l^3^/sin(2\q)]^-1/4^
_refine_ls_extinction_method SHELXL
_refine_ls_goodness_of_fit_ref 1.103
_refine_ls_hydrogen_treatment constr
_refine_ls_matrix_type full
_refine_ls_number_parameters 341
_refine_ls_number_reflns 4798
_refine_ls_number_restraints 9
_refine_ls_restrained_S_all 1.120
_refine_ls_R_factor_all 0.0613
_refine_ls_R_factor_gt 0.0543
_refine_ls_shift/su_max 0.000
_refine_ls_shift/su_mean 0.000
_refine_ls_structure_factor_coef Fsqd
_refine_ls_weighting_details 'calc w=1/[\s^2^(Fo^2^)+(0.0737P)^2^+1.5933P] where P=(Fo^2^+2Fc^2^)/3'
_refine_ls_weighting_scheme calc
_refine_ls_wR_factor_gt 0.1476
_refine_ls_wR_factor_ref 0.1521
_reflns_number_gt 4135
_reflns_number_total 4798
_reflns_threshold_expression >2sigma(I)
_cod_data_source_file ic500183b_si_001.cif
_cod_data_source_block 1c
_cod_depositor_comments
;
The following automatic conversions were performed:

'_symmetry_cell_setting' value 'Triclinic' changed to 'triclinic'
according to
/usr/data/users/saulius/crontab/automatic-downloads/rss-feeds/ACS/lib/dictionaries/cif_core.dic
dictionary named 'cif_core.dic' version 2.4.2 from
2011-04-26.

'_exptl_absorpt_correction_type' value 'MULTI-SCAN'
changed to 'multi-scan' according to
/usr/data/users/saulius/crontab/automatic-downloads/rss-feeds/ACS/lib/dictionaries/cif_core.dic
dictionary named 'cif_core.dic' version 2.4.2 from
2011-04-26.

'_refine_ls_hydrogen_treatment' value 'CONSTR' changed
to 'constr' according to
/usr/data/users/saulius/crontab/automatic-downloads/rss-feeds/ACS/lib/dictionaries/cif_core.dic
dictionary named 'cif_core.dic' version 2.4.2 from 2011-04-26.

Automatic conversion script
Id: cif_fix_values 2281 2013-09-26 08:29:07Z andrius 

 Adding full bibliography for 4338519--4338526.cif.
;
_cod_original_cell_volume 1061.5(4)
_cod_original_sg_symbol_H-M P-1
_cod_database_code 4338522

loop_
_symmetry_equiv_pos_as_xyz
'x, y, z'
'-x, -y, -z'

loop_
_atom_site_label
_atom_site_type_symbol
_atom_site_fract_x
_atom_site_fract_y
_atom_site_fract_z
_atom_site_U_iso_or_equiv
_atom_site_adp_type
_atom_site_occupancy
_atom_site_symmetry_multiplicity
_atom_site_calc_flag
_atom_site_refinement_flags
_atom_site_disorder_assembly
_atom_site_disorder_group
Cu1 Cu 0.5000 0.5000 0.5000 0.01405(18) Uani 1 2 d S . .
O1 O 0.2330(3) 0.3910(2) 0.5956(2) 0.0289(5) Uani 1 1 d . . .
O2 O -0.0267(3) 0.3694(3) 0.6118(2) 0.0380(6) Uani 1 1 d . . .
O3 O 0.1377(4) 0.2972(3) 0.4983(3) 0.0541(8) Uani 1 1 d . . .
N1 N 0.4561(3) 0.5883(2) 0.34547(19) 0.0171(5) Uani 1 1 d . . .
N2 N 0.3692(4) 0.6359(3) 0.1875(3) 0.0366(7) Uani 1 1 d . . .
N3 N 0.4611(3) 0.7465(3) 0.1819(2) 0.0237(6) Uani 1 1 d . . .
N4 N 0.4079(3) 0.6613(2) 0.53400(19) 0.0169(5) Uani 1 1 d . . .
N5 N 0.3697(4) 0.8434(3) 0.5830(3) 0.0375(8) Uani 1 1 d . . .
N6 N 0.2446(3) 0.8189(3) 0.5405(2) 0.0221(5) Uani 1 1 d . . .
N7 N 0.1127(3) 0.3525(3) 0.5682(2) 0.0257(6) Uani 1 1 d . . .
C1 C 0.5104(3) 0.7168(3) 0.2768(2) 0.0181(6) Uani 1 1 d . . .
H1 H 0.5742 0.7775 0.2929 0.022 Uiso 1 1 calc R . .
C2 C 0.3701(5) 0.5444(3) 0.2868(3) 0.0299(7) Uani 1 1 d . . .
H2 H 0.3157 0.4552 0.3156 0.036 Uiso 1 1 calc R . .
C3 C 0.4806(4) 0.8756(3) 0.0884(2) 0.0234(6) Uani 1 1 d . . .
C4 C 0.3461(4) 0.9522(3) 0.0772(2) 0.0236(6) Uani 1 1 d . . .
C5 C 0.1897(4) 0.9081(4) 0.1549(3) 0.0285(7) Uani 1 1 d . . .
H5 H 0.1750 0.8228 0.2170 0.034 Uiso 1 1 calc R . .
C6 C 0.0636(4) 0.9864(4) 0.1406(3) 0.0347(8) Uani 1 1 d . . .
H6 H -0.0391 0.9556 0.1924 0.042 Uiso 1 1 calc R . .
C7 C 0.0829(4) 1.1136(4) 0.0495(3) 0.0338(8) Uani 1 1 d . . .
H7 H -0.0075 1.1670 0.0405 0.041 Uiso 1 1 calc R . .
C8 C 0.7718(4) 0.8386(4) 0.0258(3) 0.0288(7) Uani 1 1 d . . .
H8 H 0.7611 0.7520 0.0861 0.035 Uiso 1 1 calc R . .
C9 C 0.6350(4) 0.9185(3) 0.0146(2) 0.0235(6) Uani 1 1 d . . .
C10 C 0.2685(3) 0.7099(3) 0.5126(2) 0.0182(6) Uani 1 1 d . . .
H10 H 0.1973 0.6729 0.4823 0.022 Uiso 1 1 calc R . .
C11 C 0.4645(4) 0.7463(4) 0.5767(3) 0.0330(8) Uani 1 1 d . . .
H11 H 0.5638 0.7362 0.6000 0.040 Uiso 1 1 calc R . .
C12 C 0.1196(3) 0.9120(3) 0.5206(3) 0.0215(6) Uani 1 1 d . . .
C13 C -0.0246(4) 0.8841(3) 0.6039(3) 0.0224(6) Uani 1 1 d . . .
C14 C -0.0534(4) 0.7682(3) 0.7068(3) 0.0293(7) Uani 1 1 d . . .
H14 H 0.0286 0.7067 0.7221 0.035 Uiso 1 1 calc R . .
C15 C -0.1985(5) 0.7451(4) 0.7836(3) 0.0358(8) Uani 1 1 d . . .
H15 H -0.2175 0.6668 0.8519 0.043 Uiso 1 1 calc R . .
C16 C -0.3215(5) 0.8371(4) 0.7624(3) 0.0343(8) Uani 1 1 d . . .
H16 H -0.4216 0.8195 0.8171 0.041 Uiso 1 1 calc R . .
C17 C 0.2990(4) 1.0509(3) 0.3339(3) 0.0277(7) Uani 1 1 d . . .
H17 H 0.3824 0.9903 0.3460 0.033 Uiso 1 1 calc R . .
C18 C 0.1487(3) 1.0231(3) 0.4184(3) 0.0217(6) Uani 1 1 d . . .
O4 O 0.3122(5) 0.0755(4) 0.6548(4) 0.0489(10) Uani 0.75 1 d PDU . .
C19 C 0.3249(7) -0.0130(6) 0.7538(5) 0.0548(16) Uani 0.75 1 d PD . .
O5 O 0.1652(4) 0.4758(4) 0.7768(3) 0.0350(8) Uani 0.70 1 d PD A 1
C20 C 0.0157(7) 0.4254(6) 0.8295(6) 0.0452(14) Uani 0.70 1 d PD A 1
O6 O -0.1527(16) 0.3958(12) 0.9438(9) 0.061(3) Uani 0.30 1 d P B 2
O7 O 0.3107(9) 0.7272(9) 0.9499(6) 0.073(2) Uani 0.50 1 d PD C 3
C21 C 0.309(2) 0.6210(16) 0.9126(13) 0.091(7) Uani 0.50 1 d PD C 3
O7' O 0.361(2) 0.5669(19) 0.8917(18) 0.074(5) Uani 0.25 1 d P D 4
C20' C 0.244(3) 0.616(3) 0.9439(14) 0.048(6) Uani 0.25 1 d P D 4

loop_
_atom_site_aniso_label
_atom_site_aniso_U_11
_atom_site_aniso_U_22
_atom_site_aniso_U_33
_atom_site_aniso_U_23
_atom_site_aniso_U_13
_atom_site_aniso_U_12
Cu1 0.0174(3) 0.0127(3) 0.0115(2) -0.00320(18) -0.00520(17) 0.00720(17)
O1 0.0201(10) 0.0323(13) 0.0340(12) -0.0102(10) -0.0103(9) -0.0038(9)
O2 0.0203(11) 0.0569(18) 0.0324(13) -0.0118(12) -0.0064(10) 0.0007(11)
O3 0.0445(16) 0.063(2) 0.084(2) -0.0583(19) -0.0191(16) 0.0063(14)
N1 0.0212(11) 0.0144(12) 0.0152(10) -0.0033(9) -0.0076(9) 0.0044(9)
N2 0.061(2) 0.0235(16) 0.0321(15) -0.0075(13) -0.0299(15) 0.0006(14)
N3 0.0358(14) 0.0185(13) 0.0158(11) -0.0022(10) -0.0118(10) 0.0026(11)
N4 0.0173(11) 0.0149(12) 0.0189(11) -0.0058(10) -0.0059(9) 0.0068(9)
N5 0.0310(15) 0.0394(18) 0.069(2) -0.0405(17) -0.0309(15) 0.0193(13)
N6 0.0190(11) 0.0195(13) 0.0344(14) -0.0145(11) -0.0121(10) 0.0085(10)
N7 0.0232(13) 0.0199(14) 0.0322(14) -0.0055(11) -0.0108(11) 0.0006(10)
C1 0.0208(13) 0.0183(15) 0.0147(12) -0.0039(11) -0.0074(10) 0.0061(11)
C2 0.047(2) 0.0181(16) 0.0273(16) -0.0041(13) -0.0227(15) 0.0013(14)
C3 0.0360(17) 0.0192(16) 0.0128(12) -0.0014(11) -0.0097(11) 0.0047(12)
C4 0.0301(16) 0.0247(17) 0.0142(12) -0.0045(12) -0.0069(11) 0.0029(12)
C5 0.0346(17) 0.0282(18) 0.0178(14) -0.0040(13) -0.0044(12) -0.0011(13)
C6 0.0309(17) 0.046(2) 0.0253(16) -0.0135(16) -0.0041(13) 0.0014(15)
C7 0.0329(17) 0.040(2) 0.0313(17) -0.0138(16) -0.0122(14) 0.0143(15)
C8 0.0367(18) 0.0282(18) 0.0204(14) -0.0057(13) -0.0112(13) 0.0115(14)
C9 0.0303(16) 0.0241(17) 0.0160(13) -0.0051(12) -0.0097(11) 0.0085(12)
C10 0.0195(13) 0.0148(14) 0.0240(13) -0.0092(11) -0.0093(11) 0.0066(10)
C11 0.0265(16) 0.035(2) 0.058(2) -0.0324(18) -0.0261(16) 0.0181(14)
C12 0.0194(13) 0.0171(15) 0.0376(16) -0.0172(13) -0.0140(12) 0.0096(11)
C13 0.0244(14) 0.0173(15) 0.0313(15) -0.0139(13) -0.0103(12) 0.0060(11)
C14 0.0362(17) 0.0234(17) 0.0331(17) -0.0130(14) -0.0134(14) 0.0103(13)
C15 0.048(2) 0.0253(19) 0.0309(17) -0.0090(15) -0.0065(15) 0.0029(15)
C16 0.0354(18) 0.0309(19) 0.0356(18) -0.0164(16) 0.0000(15) -0.0005(14)
C17 0.0218(14) 0.0272(17) 0.0399(18) -0.0204(15) -0.0055(13) 0.0054(12)
C18 0.0179(13) 0.0191(15) 0.0329(16) -0.0143(13) -0.0074(12) 0.0047(11)
O4 0.050(2) 0.048(2) 0.061(2) -0.032(2) -0.0162(19) 0.0068(18)
C19 0.036(3) 0.053(4) 0.075(4) -0.028(3) -0.007(3) 0.005(3)
O5 0.0379(19) 0.034(2) 0.0301(17) -0.0071(15) -0.0106(15) 0.0055(15)
C20 0.048(3) 0.023(3) 0.069(4) -0.012(3) -0.034(3) 0.010(2)
O6 0.082(8) 0.062(7) 0.044(6) -0.020(5) -0.028(6) 0.003(6)
O7 0.061(4) 0.095(6) 0.058(4) -0.026(4) -0.008(4) -0.003(4)
C21 0.100(13) 0.097(12) 0.065(9) -0.058(9) 0.049(8) -0.065(11)
O7' 0.069(11) 0.062(11) 0.086(14) -0.025(9) -0.013(10) 0.001(8)
C20' 0.057(12) 0.087(16) 0.017(8) -0.038(10) -0.011(8) 0.021(12)

loop_
_atom_type_symbol
_atom_type_description
_atom_type_scat_dispersion_real
_atom_type_scat_dispersion_imag
_atom_type_scat_source
C C 0.0033 0.0016 'International Tables Vol C Tables 4.2.6.8 and 6.1.1.4'
H H 0.0000 0.0000 'International Tables Vol C Tables 4.2.6.8 and 6.1.1.4'
N N 0.0061 0.0033 'International Tables Vol C Tables 4.2.6.8 and 6.1.1.4'
O O 0.0106 0.0060 'International Tables Vol C Tables 4.2.6.8 and 6.1.1.4'
Cu Cu 0.3201 1.2651 'International Tables Vol C Tables 4.2.6.8 and 6.1.1.4'

loop_
_geom_angle_atom_site_label_1
_geom_angle_atom_site_label_2
_geom_angle_atom_site_label_3
_geom_angle
_geom_angle_site_symmetry_1
_geom_angle_site_symmetry_3
N1 Cu1 N1 180.0 2_666 .
N1 Cu1 N4 91.87(10) 2_666 .
N1 Cu1 N4 88.13(10) . .
N1 Cu1 N4 88.13(10) 2_666 2_666
N1 Cu1 N4 91.87(10) . 2_666
N4 Cu1 N4 180.00(13) . 2_666
N1 Cu1 O1 96.95(9) 2_666 2_666
N1 Cu1 O1 83.05(9) . 2_666
N4 Cu1 O1 96.18(9) . 2_666
N4 Cu1 O1 83.82(9) 2_666 2_666
N1 Cu1 O1 83.05(9) 2_666 .
N1 Cu1 O1 96.95(9) . .
N4 Cu1 O1 83.82(9) . .
N4 Cu1 O1 96.18(9) 2_666 .
O1 Cu1 O1 179.999(1) 2_666 .
N7 O1 Cu1 136.1(2) . .
C1 N1 C2 103.8(2) . .
C1 N1 Cu1 122.9(2) . .
C2 N1 Cu1 133.3(2) . .
C2 N2 N3 102.8(3) . .
C1 N3 N2 110.0(3) . .
C1 N3 C3 128.4(3) . .
N2 N3 C3 121.3(3) . .
C10 N4 C11 103.9(2) . .
C10 N4 Cu1 123.6(2) . .
C11 N4 Cu1 132.5(2) . .
C11 N5 N6 102.6(3) . .
C10 N6 N5 110.2(2) . .
C10 N6 C12 128.2(3) . .
N5 N6 C12 121.3(2) . .
O2 N7 O3 121.3(3) . .
O2 N7 O1 119.7(3) . .
O3 N7 O1 119.1(3) . .
N1 C1 N3 109.2(3) . .
N1 C1 H1 125.4 . .
N3 C1 H1 125.4 . .
N2 C2 N1 114.1(3) . .
N2 C2 H2 122.9 . .
N1 C2 H2 122.9 . .
C4 C3 C9 123.8(3) . .
C4 C3 N3 118.2(3) . .
C9 C3 N3 118.0(3) . .
C3 C4 C9 118.6(3) . 2_675
C3 C4 C5 123.1(3) . .
C9 C4 C5 118.4(3) 2_675 .
C6 C5 C4 120.7(3) . .
C6 C5 H5 119.6 . .
C4 C5 H5 119.6 . .
C5 C6 C7 120.6(3) . .
C5 C6 H6 119.7 . .
C7 C6 H6 119.7 . .
C8 C7 C6 121.3(3) 2_675 .
C8 C7 H7 119.3 2_675 .
C6 C7 H7 119.3 . .
C7 C8 C9 120.1(3) 2_675 .
C7 C8 H8 120.0 2_675 .
C9 C8 H8 120.0 . .
C3 C9 C4 117.6(3) . 2_675
C3 C9 C8 123.5(3) . .
C4 C9 C8 118.9(3) 2_675 .
N4 C10 N6 109.2(3) . .
N4 C10 H10 125.4 . .
N6 C10 H10 125.4 . .
N5 C11 N4 114.1(3) . .
N5 C11 H11 123.0 . .
N4 C11 H11 123.0 . .
C18 C12 C13 123.9(3) . .
C18 C12 N6 117.8(3) . .
C13 C12 N6 118.3(3) . .
C12 C13 C14 123.0(3) . .
C12 C13 C18 117.4(3) . 2_576
C14 C13 C18 119.6(3) . 2_576
C15 C14 C13 120.1(3) . .
C15 C14 H14 119.9 . .
C13 C14 H14 119.9 . .
C14 C15 C16 120.6(3) . .
C14 C15 H15 119.7 . .
C16 C15 H15 119.7 . .
C17 C16 C15 121.3(3) 2_576 .
C17 C16 H16 119.4 2_576 .
C15 C16 H16 119.4 . .
C16 C17 C18 120.2(3) 2_576 .
C16 C17 H17 119.9 2_576 .
C18 C17 H17 119.9 . .
C12 C18 C13 118.7(3) . 2_576
C12 C18 C17 123.1(3) . .
C13 C18 C17 118.2(3) 2_576 .

loop_
_geom_bond_atom_site_label_1
_geom_bond_atom_site_label_2
_geom_bond_distance
_geom_bond_site_symmetry_2
Cu1 N1 2.020(2) 2_666
Cu1 N1 2.020(2) .
Cu1 N4 2.025(2) .
Cu1 N4 2.025(2) 2_666
Cu1 O1 2.388(2) 2_666
Cu1 O1 2.388(2) .
O1 N7 1.269(3) .
O2 N7 1.237(4) .
O3 N7 1.244(4) .
N1 C1 1.332(4) .
N1 C2 1.365(4) .
N2 C2 1.309(4) .
N2 N3 1.375(4) .
N3 C1 1.334(4) .
N3 C3 1.436(4) .
N4 C10 1.330(3) .
N4 C11 1.360(4) .
N5 C11 1.313(4) .
N5 N6 1.369(4) .
N6 C10 1.332(4) .
N6 C12 1.440(4) .
C1 H1 0.9500 .
C2 H2 0.9500 .
C3 C4 1.395(5) .
C3 C9 1.405(4) .
C4 C9 1.428(4) 2_675
C4 C5 1.438(4) .
C5 C6 1.350(5) .
C5 H5 0.9500 .
C6 C7 1.409(5) .
C6 H6 0.9500 .
C7 C8 1.358(5) 2_675
C7 H7 0.9500 .
C8 C7 1.358(5) 2_675
C8 C9 1.430(4) .
C8 H8 0.9500 .
C9 C4 1.428(4) 2_675
C10 H10 0.9500 .
C11 H11 0.9500 .
C12 C18 1.389(5) .
C12 C13 1.397(4) .
C13 C14 1.420(5) .
C13 C18 1.435(4) 2_576
C14 C15 1.365(5) .
C14 H14 0.9500 .
C15 C16 1.422(5) .
C15 H15 0.9500 .
C16 C17 1.350(5) 2_576
C16 H16 0.9500 .
C17 C16 1.350(5) 2_576
C17 C18 1.442(4) .
C17 H17 0.9500 .
C18 C13 1.435(4) 2_576
O4 C19 1.320(6) .
O5 C20 1.307(6) .
O7 C21 1.383(9) .
O7' C20' 1.30(2) .

loop_
_geom_torsion_atom_site_label_1
_geom_torsion_atom_site_label_2
_geom_torsion_atom_site_label_3
_geom_torsion_atom_site_label_4
_geom_torsion
_geom_torsion_site_symmetry_1
_geom_torsion_site_symmetry_4
N1 Cu1 O1 N7 -157.5(3) 2_666 .
N1 Cu1 O1 N7 22.5(3) . .
N4 Cu1 O1 N7 109.8(3) . .
N4 Cu1 O1 N7 -70.2(3) 2_666 .
O1 Cu1 O1 N7 37(20) 2_666 .
N1 Cu1 N1 C1 59(27) 2_666 .
N4 Cu1 N1 C1 53.5(2) . .
N4 Cu1 N1 C1 -126.5(2) 2_666 .
O1 Cu1 N1 C1 -42.9(2) 2_666 .
O1 Cu1 N1 C1 137.1(2) . .
N1 Cu1 N1 C2 -119(27) 2_666 .
N4 Cu1 N1 C2 -124.5(3) . .
N4 Cu1 N1 C2 55.5(3) 2_666 .
O1 Cu1 N1 C2 139.1(3) 2_666 .
O1 Cu1 N1 C2 -40.9(3) . .
C2 N2 N3 C1 -0.6(4) . .
C2 N2 N3 C3 -174.9(3) . .
N1 Cu1 N4 C10 -132.3(2) 2_666 .
N1 Cu1 N4 C10 47.7(2) . .
N4 Cu1 N4 C10 -2(100) 2_666 .
O1 Cu1 N4 C10 130.5(2) 2_666 .
O1 Cu1 N4 C10 -49.5(2) . .
N1 Cu1 N4 C11 50.1(3) 2_666 .
N1 Cu1 N4 C11 -129.9(3) . .
N4 Cu1 N4 C11 -179(100) 2_666 .
O1 Cu1 N4 C11 -47.1(3) 2_666 .
O1 Cu1 N4 C11 132.9(3) . .
C11 N5 N6 C10 0.7(4) . .
C11 N5 N6 C12 -173.3(3) . .
Cu1 O1 N7 O2 -139.8(3) . .
Cu1 O1 N7 O3 40.8(5) . .
C2 N1 C1 N3 -0.9(3) . .
Cu1 N1 C1 N3 -179.38(19) . .
N2 N3 C1 N1 0.9(4) . .
C3 N3 C1 N1 174.8(3) . .
N3 N2 C2 N1 0.0(4) . .
C1 N1 C2 N2 0.5(4) . .
Cu1 N1 C2 N2 178.8(2) . .
C1 N3 C3 C4 -103.5(4) . .
N2 N3 C3 C4 69.7(4) . .
C1 N3 C3 C9 75.4(4) . .
N2 N3 C3 C9 -111.4(4) . .
C9 C3 C4 C9 0.3(5) . 2_675
N3 C3 C4 C9 179.2(3) . 2_675
C9 C3 C4 C5 -178.7(3) . .
N3 C3 C4 C5 0.2(5) . .
C3 C4 C5 C6 179.7(3) . .
C9 C4 C5 C6 0.7(5) 2_675 .
C4 C5 C6 C7 -0.4(5) . .
C5 C6 C7 C8 -0.4(6) . 2_675
C4 C3 C9 C4 -0.3(5) . 2_675
N3 C3 C9 C4 -179.2(3) . 2_675
C4 C3 C9 C8 -179.2(3) . .
N3 C3 C9 C8 1.9(5) . .
C7 C8 C9 C3 179.4(3) 2_675 .
C7 C8 C9 C4 0.5(5) 2_675 2_675
C11 N4 C10 N6 0.5(3) . .
Cu1 N4 C10 N6 -177.69(19) . .
N5 N6 C10 N4 -0.8(4) . .
C12 N6 C10 N4 172.7(3) . .
N6 N5 C11 N4 -0.4(4) . .
C10 N4 C11 N5 0.0(4) . .
Cu1 N4 C11 N5 177.9(3) . .
C10 N6 C12 C18 -86.9(4) . .
N5 N6 C12 C18 85.8(4) . .
C10 N6 C12 C13 91.8(4) . .
N5 N6 C12 C13 -95.4(4) . .
C18 C12 C13 C14 178.5(3) . .
N6 C12 C13 C14 -0.1(4) . .
C18 C12 C13 C18 -0.3(5) . 2_576
N6 C12 C13 C18 -179.0(3) . 2_576
C12 C13 C14 C15 -178.5(3) . .
C18 C13 C14 C15 0.3(5) 2_576 .
C13 C14 C15 C16 -0.8(5) . .
C14 C15 C16 C17 0.3(6) . 2_576
C13 C12 C18 C13 0.3(5) . 2_576
N6 C12 C18 C13 179.0(3) . 2_576
C13 C12 C18 C17 179.4(3) . .
N6 C12 C18 C17 -1.9(4) . .
C16 C17 C18 C12 -178.1(3) 2_576 .
C16 C17 C18 C13 1.0(5) 2_576 2_576
